data_4029344
loop_
_publ_author_name
'Thapaliya, Ek Raj'
'Captain, Burjor'
'Raymo, Fran\,cisco M'

_publ_section_title
;
 Photoactivatable Anthracenes.
;
_journal_issue 9
_journal_name_full 'The Journal of organic chemistry'
_journal_page_first 3973
_journal_page_last 3981
_journal_paper_doi 10.1021/jo5004482
_journal_volume 79
_journal_year 2014
_chemical_formula_sum 'C26 H22 N2 O2'
_chemical_formula_weight 394.46
_chemical_name_systematic
; 
 ? 
;
_space_group_IT_number 2
_symmetry_cell_setting triclinic
_symmetry_space_group_name_Hall '-P 1'
_symmetry_space_group_name_H-M 'P -1'
_atom_sites_solution_hydrogens geom
_atom_sites_solution_primary direct
_atom_sites_solution_secondary difmap
_audit_creation_method SHELXL-97
_cell_angle_alpha 76.0080(10)
_cell_angle_beta 78.6690(10)
_cell_angle_gamma 85.6310(10)
_cell_formula_units_Z 2
_cell_length_a 8.7939(4)
_cell_length_b 9.6279(4)
_cell_length_c 12.5660(6)
_cell_measurement_reflns_used 6482
_cell_measurement_temperature 296(2)
_cell_measurement_theta_max 32.39
_cell_measurement_theta_min 2.18
_cell_volume 1011.77(8)
_computing_cell_refinement 'SAINT+  V7.46A (Bruker, 2007)'
_computing_data_collection 'APEX2 v2.2-0 (Bruker, 2007)'
_computing_data_reduction 'SAINT+  V7.46A (Bruker, 2007)'
_computing_molecular_graphics 'XSHELL v4.02 (Bruker, 2000)'
_computing_publication_material 'XCIF v6.12 (Bruker, 2001)'
_computing_structure_refinement 'SHELXL-97 (Sheldrick, 2008)'
_computing_structure_solution 'SHELXS-97 (Sheldrick, 2008)'
_diffrn_ambient_temperature 296(2)
_diffrn_measured_fraction_theta_full 1.000
_diffrn_measured_fraction_theta_max 1.000
_diffrn_measurement_device_type 'Bruker SMART APEX2 CCD diffractometer'
_diffrn_measurement_method 'omega scans'
_diffrn_radiation_monochromator graphite
_diffrn_radiation_source 'fine-focus sealed tube'
_diffrn_radiation_type MoK\a
_diffrn_radiation_wavelength 0.71073
_diffrn_reflns_av_R_equivalents 0.0201
_diffrn_reflns_av_sigmaI/netI 0.0186
_diffrn_reflns_limit_h_max 11
_diffrn_reflns_limit_h_min -11
_diffrn_reflns_limit_k_max 12
_diffrn_reflns_limit_k_min -12
_diffrn_reflns_limit_l_max 16
_diffrn_reflns_limit_l_min -16
_diffrn_reflns_number 12875
_diffrn_reflns_theta_full 27.00
_diffrn_reflns_theta_max 27.00
_diffrn_reflns_theta_min 1.70
_exptl_absorpt_coefficient_mu 0.082
_exptl_absorpt_correction_T_max 0.7465
_exptl_absorpt_correction_T_min 0.6896
_exptl_absorpt_correction_type multi-scan
_exptl_absorpt_process_details '(SADABS 2007/4 Bruker)'
_exptl_crystal_colour colourless
_exptl_crystal_density_diffrn 1.295
_exptl_crystal_density_method 'not measured'
_exptl_crystal_description Block
_exptl_crystal_F_000 416
_exptl_crystal_size_max 0.40
_exptl_crystal_size_mid 0.28
_exptl_crystal_size_min 0.16
_refine_diff_density_max 0.188
_refine_diff_density_min -0.173
_refine_diff_density_rms 0.030
_refine_ls_extinction_coef 0.101(5)
_refine_ls_extinction_expression Fc^*^=kFc[1+0.001xFc^2^\l^3^/sin(2\q)]^-1/4^
_refine_ls_extinction_method SHELXL
_refine_ls_goodness_of_fit_ref 1.040
_refine_ls_hydrogen_treatment constr
_refine_ls_matrix_type full
_refine_ls_number_parameters 274
_refine_ls_number_reflns 4416
_refine_ls_number_restraints 0
_refine_ls_restrained_S_all 1.040
_refine_ls_R_factor_all 0.0458
_refine_ls_R_factor_gt 0.0394
_refine_ls_shift/su_max 0.000
_refine_ls_shift/su_mean 0.000
_refine_ls_structure_factor_coef Fsqd
_refine_ls_weighting_details 'calc w=1/[\s^2^(Fo^2^)+(0.0461P)^2^+0.2213P] where P=(Fo^2^+2Fc^2^)/3'
_refine_ls_weighting_scheme calc
_refine_ls_wR_factor_gt 0.1020
_refine_ls_wR_factor_ref 0.1082
_reflns_number_gt 3760
_reflns_number_total 4416
_reflns_threshold_expression >2sigma(I)
_cod_data_source_file CIF_16.cif
_cod_data_source_block collect_0m
_cod_depositor_comments
;
The following automatic conversions were performed:

'_symmetry_cell_setting' value 'Triclinic' changed to 'triclinic'
according to
/usr/data/users/saulius/crontab/automatic-downloads/rss-feeds/ACS/lib/dictionaries/cif_core.dic
dictionary named 'cif_core.dic' version 2.4.2 from
2011-04-26.

'_exptl_absorpt_correction_type' value 'Multi-scan'
changed to 'multi-scan' according to
/usr/data/users/saulius/crontab/automatic-downloads/rss-feeds/ACS/lib/dictionaries/cif_core.dic
dictionary named 'cif_core.dic' version 2.4.2 from 2011-04-26.

Automatic conversion script
Id: cif_fix_values 2281 2013-09-26 08:29:07Z andrius 

 Adding full bibliography for 4029338--4029346.cif.
;
_cod_original_sg_symbol_H-M P-1
_cod_database_code 4029344

loop_
_symmetry_equiv_pos_as_xyz
'x, y, z'
'-x, -y, -z'

loop_
_atom_site_label
_atom_site_type_symbol
_atom_site_fract_x
_atom_site_fract_y
_atom_site_fract_z
_atom_site_U_iso_or_equiv
_atom_site_adp_type
_atom_site_occupancy
_atom_site_symmetry_multiplicity
_atom_site_calc_flag
_atom_site_refinement_flags
O1 O 0.69593(13) 0.33164(10) 0.57357(9) 0.0647(3) Uani 1 1 d .
O2 O 0.99287(14) 0.50695(11) 0.76689(10) 0.0711(3) Uani 1 1 d .
N1 N 0.84590(11) 0.38799(10) 0.68663(8) 0.0412(2) Uani 1 1 d .
N2 N 0.83994(16) -0.15117(13) 0.98776(11) 0.0633(3) Uani 1 1 d .
C1 C 0.79103(14) 0.75848(12) 0.65171(10) 0.0412(3) Uani 1 1 d .
H1 H 0.8500 0.8003 0.6941 0.049 Uiso 1 1 calc R
C2 C 0.75258(13) 0.86666(12) 0.55009(10) 0.0395(3) Uani 1 1 d .
C3 C 0.79734(14) 1.00784(13) 0.51390(12) 0.0483(3) Uani 1 1 d .
H3 H 0.8555 1.0458 0.5538 0.058 Uiso 1 1 calc R
C4 C 0.75443(15) 1.09193(14) 0.41752(12) 0.0526(3) Uani 1 1 d .
H4 H 0.7852 1.1864 0.3924 0.063 Uiso 1 1 calc R
C5 C 0.66675(15) 1.03703(14) 0.35847(11) 0.0495(3) Uani 1 1 d .
H5 H 0.6391 1.0947 0.2939 0.059 Uiso 1 1 calc R
C6 C 0.61919(14) 0.89601(13) 0.39474(10) 0.0430(3) Uani 1 1 d .
H6 H 0.5590 0.8594 0.3554 0.052 Uiso 1 1 calc R
C7 C 0.66294(13) 0.81108(12) 0.49047(9) 0.0368(3) Uani 1 1 d .
C8 C 0.62475(13) 0.65559(12) 0.54061(9) 0.0366(3) Uani 1 1 d .
H8 H 0.5586 0.6196 0.4995 0.044 Uiso 1 1 calc R
C9 C 0.55149(13) 0.64064(12) 0.66211(9) 0.0369(3) Uani 1 1 d .
C10 C 0.40997(15) 0.58052(13) 0.71422(11) 0.0473(3) Uani 1 1 d .
H10 H 0.3518 0.5417 0.6748 0.057 Uiso 1 1 calc R
C11 C 0.35613(18) 0.57895(16) 0.82583(13) 0.0618(4) Uani 1 1 d .
H11 H 0.2602 0.5407 0.8611 0.074 Uiso 1 1 calc R
C12 C 0.4441(2) 0.63380(18) 0.88477(12) 0.0675(4) Uani 1 1 d .
H12 H 0.4070 0.6316 0.9597 0.081 Uiso 1 1 calc R
C13 C 0.58760(18) 0.69226(15) 0.83385(11) 0.0556(3) Uani 1 1 d .
H13 H 0.6469 0.7279 0.8744 0.067 Uiso 1 1 calc R
C14 C 0.64069(14) 0.69654(12) 0.72187(10) 0.0402(3) Uani 1 1 d .
C15 C 0.88418(13) 0.63415(12) 0.60485(11) 0.0414(3) Uani 1 1 d .
H15 H 0.9816 0.6696 0.5564 0.050 Uiso 1 1 calc R
C16 C 0.78528(13) 0.57377(12) 0.53880(10) 0.0394(3) Uani 1 1 d .
H16 H 0.8398 0.5824 0.4617 0.047 Uiso 1 1 calc R
C17 C 0.76672(14) 0.41793(13) 0.59768(10) 0.0421(3) Uani 1 1 d .
C18 C 0.91712(14) 0.50759(13) 0.69662(11) 0.0452(3) Uani 1 1 d .
C19 C 0.84504(14) 0.24978(13) 0.76292(10) 0.0407(3) Uani 1 1 d .
C20 C 0.95949(15) 0.14743(14) 0.74559(11) 0.0497(3) Uani 1 1 d .
H20 H 1.0389 0.1676 0.6837 0.060 Uiso 1 1 calc R
C21 C 0.95735(16) 0.01514(14) 0.81926(12) 0.0523(3) Uani 1 1 d .
H21 H 1.0356 -0.0525 0.8058 0.063 Uiso 1 1 calc R
C22 C 0.84061(15) -0.01970(14) 0.91345(11) 0.0468(3) Uani 1 1 d .
C23 C 0.72382(17) 0.08533(16) 0.92822(13) 0.0600(4) Uani 1 1 d .
H23 H 0.6432 0.0659 0.9894 0.072 Uiso 1 1 calc R
C24 C 0.72632(16) 0.21691(15) 0.85373(12) 0.0557(4) Uani 1 1 d .
H24 H 0.6469 0.2843 0.8650 0.067 Uiso 1 1 calc R
C25 C 0.7319(2) -0.1782(2) 1.09214(15) 0.0806(5) Uani 1 1 d .
H25A H 0.7338 -0.1015 1.1285 0.121 Uiso 1 1 calc R
H25B H 0.7606 -0.2668 1.1391 0.121 Uiso 1 1 calc R
H25C H 0.6293 -0.1844 1.0784 0.121 Uiso 1 1 calc R
C26 C 0.9642(2) -0.25547(17) 0.97222(15) 0.0722(5) Uani 1 1 d .
H26A H 0.9634 -0.2855 0.9048 0.108 Uiso 1 1 calc R
H26B H 0.9501 -0.3368 1.0345 0.108 Uiso 1 1 calc R
H26C H 1.0617 -0.2135 0.9670 0.108 Uiso 1 1 calc R

loop_
_atom_site_aniso_label
_atom_site_aniso_U_11
_atom_site_aniso_U_22
_atom_site_aniso_U_33
_atom_site_aniso_U_23
_atom_site_aniso_U_13
_atom_site_aniso_U_12
O1 0.0891(8) 0.0406(5) 0.0796(7) -0.0195(5) -0.0470(6) 0.0030(5)
O2 0.0798(7) 0.0548(6) 0.0928(8) -0.0110(5) -0.0579(7) 0.0010(5)
N1 0.0412(5) 0.0379(5) 0.0461(6) -0.0095(4) -0.0140(4) 0.0041(4)
N2 0.0757(8) 0.0482(7) 0.0577(7) 0.0017(5) -0.0097(6) -0.0022(6)
C1 0.0409(6) 0.0386(6) 0.0496(7) -0.0145(5) -0.0175(5) 0.0022(5)
C2 0.0333(5) 0.0370(6) 0.0482(6) -0.0113(5) -0.0070(5) 0.0031(4)
C3 0.0388(6) 0.0384(6) 0.0685(8) -0.0141(6) -0.0106(6) 0.0015(5)
C4 0.0454(7) 0.0351(6) 0.0702(9) -0.0048(6) -0.0039(6) 0.0020(5)
C5 0.0478(7) 0.0426(7) 0.0490(7) -0.0012(5) -0.0036(6) 0.0104(5)
C6 0.0427(6) 0.0438(6) 0.0403(6) -0.0084(5) -0.0071(5) 0.0069(5)
C7 0.0341(5) 0.0360(6) 0.0386(6) -0.0087(4) -0.0046(4) 0.0039(4)
C8 0.0378(6) 0.0356(6) 0.0387(6) -0.0097(4) -0.0123(5) 0.0018(4)
C9 0.0371(6) 0.0318(5) 0.0405(6) -0.0066(4) -0.0088(5) 0.0049(4)
C10 0.0445(7) 0.0367(6) 0.0558(7) -0.0043(5) -0.0063(6) 0.0007(5)
C11 0.0591(9) 0.0522(8) 0.0592(9) -0.0016(7) 0.0101(7) -0.0010(7)
C12 0.0845(11) 0.0665(10) 0.0400(7) -0.0077(7) 0.0056(7) 0.0102(8)
C13 0.0701(9) 0.0560(8) 0.0435(7) -0.0166(6) -0.0155(6) 0.0097(7)
C14 0.0441(6) 0.0369(6) 0.0408(6) -0.0106(5) -0.0121(5) 0.0078(5)
C15 0.0331(6) 0.0385(6) 0.0522(7) -0.0096(5) -0.0094(5) 0.0022(4)
C16 0.0419(6) 0.0382(6) 0.0382(6) -0.0114(5) -0.0072(5) 0.0060(5)
C17 0.0464(6) 0.0389(6) 0.0452(6) -0.0159(5) -0.0143(5) 0.0085(5)
C18 0.0385(6) 0.0423(6) 0.0581(7) -0.0121(6) -0.0182(5) 0.0046(5)
C19 0.0419(6) 0.0383(6) 0.0426(6) -0.0084(5) -0.0119(5) 0.0026(5)
C20 0.0459(7) 0.0483(7) 0.0475(7) -0.0051(6) -0.0021(5) 0.0072(5)
C21 0.0516(7) 0.0447(7) 0.0548(8) -0.0069(6) -0.0068(6) 0.0114(6)
C22 0.0525(7) 0.0423(7) 0.0464(7) -0.0077(5) -0.0136(6) -0.0040(5)
C23 0.0554(8) 0.0577(8) 0.0562(8) -0.0064(7) 0.0061(6) -0.0002(7)
C24 0.0509(8) 0.0505(8) 0.0594(8) -0.0113(6) -0.0011(6) 0.0098(6)
C25 0.0923(13) 0.0719(11) 0.0636(10) 0.0082(8) -0.0050(9) -0.0183(10)
C26 0.0826(11) 0.0495(8) 0.0797(11) 0.0030(8) -0.0291(9) 0.0050(8)

loop_
_atom_type_symbol
_atom_type_description
_atom_type_scat_dispersion_real
_atom_type_scat_dispersion_imag
_atom_type_scat_source
C C 0.0033 0.0016 'International Tables Vol C Tables 4.2.6.8 and 6.1.1.4'
H H 0.0000 0.0000 'International Tables Vol C Tables 4.2.6.8 and 6.1.1.4'
N N 0.0061 0.0033 'International Tables Vol C Tables 4.2.6.8 and 6.1.1.4'
O O 0.0106 0.0060 'International Tables Vol C Tables 4.2.6.8 and 6.1.1.4'

loop_
_geom_angle_atom_site_label_1
_geom_angle_atom_site_label_2
_geom_angle_atom_site_label_3
_geom_angle
C17 N1 C18 112.70(10)
C17 N1 C19 122.71(10)
C18 N1 C19 124.49(10)
C22 N2 C25 120.77(14)
C22 N2 C26 120.52(13)
C25 N2 C26 117.81(13)
C14 C1 C2 108.02(9)
C14 C1 C15 106.69(9)
C2 C1 C15 105.15(10)
C3 C2 C7 119.97(11)
C3 C2 C1 126.69(11)
C7 C2 C1 113.33(10)
C2 C3 C4 119.30(12)
C5 C4 C3 120.74(12)
C4 C5 C6 120.55(12)
C7 C6 C5 118.95(12)
C6 C7 C2 120.47(11)
C6 C7 C8 126.18(11)
C2 C7 C8 113.34(10)
C7 C8 C9 108.23(9)
C7 C8 C16 105.07(9)
C9 C8 C16 106.50(9)
C10 C9 C14 120.50(11)
C10 C9 C8 126.08(11)
C14 C9 C8 113.41(10)
C9 C10 C11 119.18(13)
C12 C11 C10 120.32(14)
C11 C12 C13 121.02(13)
C14 C13 C12 118.92(14)
C13 C14 C9 120.04(12)
C13 C14 C1 126.63(12)
C9 C14 C1 113.33(10)
C18 C15 C16 104.74(9)
C18 C15 C1 112.45(10)
C16 C15 C1 109.48(9)
C17 C16 C15 105.04(9)
C17 C16 C8 111.30(10)
C15 C16 C8 110.06(9)
O1 C17 N1 124.39(11)
O1 C17 C16 126.78(11)
N1 C17 C16 108.84(10)
O2 C18 N1 124.42(12)
O2 C18 C15 126.90(12)
N1 C18 C15 108.67(10)
C20 C19 C24 118.91(12)
C20 C19 N1 121.13(11)
C24 C19 N1 119.94(11)
C19 C20 C21 120.62(12)
C20 C21 C22 121.64(12)
N2 C22 C21 121.54(12)
N2 C22 C23 121.78(13)
C21 C22 C23 116.68(12)
C24 C23 C22 121.26(13)
C19 C24 C23 120.84(12)

loop_
_geom_bond_atom_site_label_1
_geom_bond_atom_site_label_2
_geom_bond_distance
O1 C17 1.2017(15)
O2 C18 1.2047(15)
N1 C17 1.3917(15)
N1 C18 1.3945(16)
N1 C19 1.4393(15)
N2 C22 1.3789(17)
N2 C25 1.440(2)
N2 C26 1.444(2)
C1 C14 1.5128(17)
C1 C2 1.5174(16)
C1 C15 1.5661(16)
C2 C3 1.3862(17)
C2 C7 1.3997(16)
C3 C4 1.3869(19)
C4 C5 1.379(2)
C5 C6 1.3923(18)
C6 C7 1.3864(16)
C7 C8 1.5127(16)
C8 C9 1.5127(16)
C8 C16 1.5622(15)
C9 C10 1.3852(17)
C9 C14 1.4000(16)
C10 C11 1.386(2)
C11 C12 1.379(2)
C12 C13 1.391(2)
C13 C14 1.3844(18)
C15 C18 1.5154(17)
C15 C16 1.5418(16)
C16 C17 1.5094(16)
C19 C20 1.3776(17)
C19 C24 1.3784(18)
C20 C21 1.3807(18)
C21 C22 1.3965(19)
C22 C23 1.403(2)
C23 C24 1.380(2)
